data_4313334
loop_
_publ_author_name
'Zengquan Qin'
'Michael C. Jennings'
'Richard J. Puddephatt'

_publ_section_title
;
 Self-Assembly in Palladium(II) and Platinum(II) Chemistry: The Biomimetic
 Approach
;
_journal_name_full 'Inorganic Chemistry'
_journal_page_first 1956
_journal_page_last 1965
_journal_paper_doi 10.1021/ic020322z
_journal_volume 42
_journal_year 2003
_chemical_formula_sum 'C96 H105 F18 N15 O25 Pt3 S6'
_chemical_formula_weight 2988.58
_chemical_name_systematic
;
  ?
;
_space_group_IT_number 2
_symmetry_cell_setting triclinic
_symmetry_space_group_name_Hall '-P 1'
_symmetry_space_group_name_H-M 'P -1'
_atom_sites_solution_hydrogens geom
_atom_sites_solution_primary direct
_atom_sites_solution_secondary difmap
_audit_creation_method SHELXL-97
_cell_angle_alpha 79.115(3)
_cell_angle_beta 84.232(3)
_cell_angle_gamma 77.554(3)
_cell_formula_units_Z 2
_cell_length_a 15.2398(9)
_cell_length_b 18.1540(10)
_cell_length_c 23.4615(13)
_cell_measurement_temperature 200(2)
_cell_volume 6212.2(6)
_computing_cell_refinement 'Nonius DENZO'
_computing_data_collection 'Nonius COLLECT'
_computing_data_reduction 'Nonius DENZO'
_computing_molecular_graphics 'Bruker SHELXTL'
_computing_publication_material 'Bruker SHELXTL'
_computing_structure_refinement 'SHELXL-97 (Sheldrick, 1997)'
_computing_structure_solution 'SHELXS-97 (Sheldrick, 1990)'
_diffrn_ambient_temperature 200(2)
_diffrn_measured_fraction_theta_full 0.986
_diffrn_measured_fraction_theta_max 0.986
_diffrn_measurement_device_type 'Nonius Kappa-CCD'
_diffrn_measurement_method 'phi/omega scans'
_diffrn_radiation_monochromator graphite
_diffrn_radiation_source 'fine-focus sealed tube'
_diffrn_radiation_type MoK\a
_diffrn_radiation_wavelength 0.71073
_diffrn_reflns_av_R_equivalents 0.0920
_diffrn_reflns_av_sigmaI/netI 0.1262
_diffrn_reflns_limit_h_max 16
_diffrn_reflns_limit_h_min -16
_diffrn_reflns_limit_k_max 19
_diffrn_reflns_limit_k_min -19
_diffrn_reflns_limit_l_max 24
_diffrn_reflns_limit_l_min -24
_diffrn_reflns_number 43817
_diffrn_reflns_theta_full 21.99
_diffrn_reflns_theta_max 21.99
_diffrn_reflns_theta_min 3.40
_exptl_absorpt_coefficient_mu 3.567
_exptl_absorpt_correction_T_max 0.7168
_exptl_absorpt_correction_T_min 0.5661
_exptl_absorpt_correction_type integration
_exptl_crystal_colour colourless
_exptl_crystal_density_diffrn 1.598
_exptl_crystal_density_method 'not measured'
_exptl_crystal_description block
_exptl_crystal_F_000 2956
_exptl_crystal_size_max 0.18
_exptl_crystal_size_mid 0.10
_exptl_crystal_size_min 0.10
_refine_diff_density_max 1.231
_refine_diff_density_min -0.929
_refine_diff_density_rms 0.168
_refine_ls_extinction_method none
_refine_ls_goodness_of_fit_ref 1.018
_refine_ls_hydrogen_treatment mixed
_refine_ls_matrix_type full
_refine_ls_number_parameters 780
_refine_ls_number_reflns 15006
_refine_ls_number_restraints 412
_refine_ls_restrained_S_all 1.015
_refine_ls_R_factor_all 0.1711
_refine_ls_R_factor_gt 0.0960
_refine_ls_shift/su_max 5.208
_refine_ls_shift/su_mean 0.125
_refine_ls_structure_factor_coef Fsqd
_refine_ls_weighting_details 'calc w=1/[\s^2^(Fo^2^)+(0.1910P)^2^+0.0000P] where P=(Fo^2^+2Fc^2^)/3'
_refine_ls_weighting_scheme calc
_refine_ls_wR_factor_gt 0.2620
_refine_ls_wR_factor_ref 0.3076
_reflns_number_gt 8067
_reflns_number_total 15006
_reflns_threshold_expression >2sigma(I)
_cod_data_source_file ic020322z_1.cif
_cod_data_source_block complex7b
_cod_depositor_comments
;
The following automatic conversions were performed:

'_symmetry_cell_setting' value 'Triclinic' changed to 'triclinic'
according to the built-in table from CIF Core dictionary named
'cif_core.dic' version 2.4.1 from 2010-06-29.

Automatic conversion script
Id: cif_fix_values 1646 2011-03-28 12:23:43Z adriana 
;
_cod_database_code 4313334

loop_
_symmetry_equiv_pos_as_xyz
'x, y, z'
'-x, -y, -z'

loop_
_atom_site_label
_atom_site_type_symbol
_atom_site_fract_x
_atom_site_fract_y
_atom_site_fract_z
_atom_site_U_iso_or_equiv
_atom_site_adp_type
_atom_site_occupancy
_atom_site_symmetry_multiplicity
_atom_site_calc_flag
_atom_site_refinement_flags
_atom_site_disorder_assembly
_atom_site_disorder_group
Pt1 Pt 0.79902(5) 1.01013(5) -0.18485(3) 0.0721(3) Uani 1 1 d . . .
Pt2 Pt 0.26102(6) 1.48122(5) 0.11908(4) 0.0927(4) Uani 1 1 d . . .
Pt3 Pt 0.59625(6) 0.78073(5) 0.36780(4) 0.0929(4) Uani 1 1 d . . .
N1 N 0.8870(9) 0.9251(9) -0.2133(7) 0.072(4) Uiso 1 1 d . . .
C2 C 0.9202(14) 0.8558(12) -0.1808(10) 0.089(6) Uiso 1 1 d . . .
H2A H 0.9019 0.8474 -0.1406 0.106 Uiso 1 1 calc R . .
C3 C 0.9770(14) 0.7989(13) -0.2024(10) 0.092(6) Uiso 1 1 d . . .
H3A H 0.9995 0.7525 -0.1772 0.111 Uiso 1 1 calc R . .
C4 C 1.002(2) 0.8073(18) -0.2600(14) 0.139(10) Uiso 1 1 d . . .
C5 C 0.9691(16) 0.8832(15) -0.2918(12) 0.110(8) Uiso 1 1 d . . .
H5A H 0.9890 0.8951 -0.3315 0.132 Uiso 1 1 calc R . .
C6 C 0.9132(13) 0.9358(12) -0.2684(9) 0.079(5) Uiso 1 1 d . . .
C7 C 0.8746(13) 1.0110(12) -0.3032(9) 0.085(6) Uiso 1 1 d . . .
C8 C 0.8894(16) 1.0350(14) -0.3599(11) 0.107(7) Uiso 1 1 d . . .
H8A H 0.9294 1.0025 -0.3826 0.129 Uiso 1 1 calc R . .
C9 C 0.8449(15) 1.1101(13) -0.3871(10) 0.096(6) Uiso 1 1 d . . .
C10 C 0.7919(14) 1.1546(14) -0.3514(10) 0.096(7) Uiso 1 1 d . . .
H10A H 0.7663 1.2062 -0.3668 0.115 Uiso 1 1 calc R . .
C11 C 0.7747(13) 1.1276(11) -0.2949(9) 0.078(5) Uiso 1 1 d . . .
H11A H 0.7317 1.1585 -0.2725 0.093 Uiso 1 1 calc R . .
N12 N 0.8171(10) 1.0576(8) -0.2691(6) 0.072(4) Uiso 1 1 d . . .
C13 C 1.082(3) 0.737(3) -0.2842(17) 0.224(19) Uiso 1 1 d D . .
C14 C 1.0972(19) 0.7685(17) -0.3533(12) 0.144(10) Uiso 1 1 d D . .
H14A H 1.1426 0.7308 -0.3708 0.216 Uiso 1 1 calc R . .
H14B H 1.1179 0.8171 -0.3589 0.216 Uiso 1 1 calc R . .
H14C H 1.0403 0.7766 -0.3718 0.216 Uiso 1 1 calc R . .
C15 C 1.154(3) 0.730(3) -0.2538(18) 0.25(2) Uiso 1 1 d D . .
H15A H 1.2013 0.6881 -0.2643 0.374 Uiso 1 1 calc R . .
H15B H 1.1371 0.7194 -0.2121 0.374 Uiso 1 1 calc R . .
H15C H 1.1767 0.7780 -0.2627 0.374 Uiso 1 1 calc R . .
C16 C 1.013(3) 0.677(2) -0.2786(18) 0.219(18) Uiso 1 1 d D . .
H16A H 1.0467 0.6285 -0.2896 0.329 Uiso 1 1 calc R . .
H16B H 0.9643 0.6990 -0.3044 0.329 Uiso 1 1 calc R . .
H16C H 0.9885 0.6671 -0.2383 0.329 Uiso 1 1 calc R . .
C17 C 0.8643(17) 1.1410(15) -0.4547(11) 0.119(8) Uiso 1 1 d D . .
C18 C 0.9123(19) 1.2043(16) -0.4578(13) 0.148(11) Uiso 1 1 d D . .
H18A H 0.8737 1.2452 -0.4395 0.222 Uiso 1 1 calc R . .
H18B H 0.9272 1.2244 -0.4985 0.222 Uiso 1 1 calc R . .
H18C H 0.9678 1.1854 -0.4372 0.222 Uiso 1 1 calc R . .
C19 C 0.9286(18) 1.0780(16) -0.4834(13) 0.138(10) Uiso 1 1 d D . .
H19A H 0.9828 1.0592 -0.4615 0.207 Uiso 1 1 calc R . .
H19B H 0.9456 1.0993 -0.5235 0.207 Uiso 1 1 calc R . .
H19C H 0.8983 1.0356 -0.4833 0.207 Uiso 1 1 calc R . .
C20 C 0.783(2) 1.172(2) -0.4811(15) 0.179(13) Uiso 1 1 d D . .
H20A H 0.7474 1.2111 -0.4598 0.269 Uiso 1 1 calc R . .
H20B H 0.7500 1.1316 -0.4807 0.269 Uiso 1 1 calc R . .
H20C H 0.7960 1.1959 -0.5214 0.269 Uiso 1 1 calc R . .
N21 N 0.2205(10) 1.5819(9) 0.0687(7) 0.075(4) Uiso 1 1 d . . .
C22 C 0.2429(14) 1.6007(13) 0.0134(10) 0.095(6) Uiso 1 1 d . . .
H22A H 0.2800 1.5625 -0.0058 0.113 Uiso 1 1 calc R . .
C23 C 0.2170(14) 1.6701(13) -0.0177(10) 0.095(6) Uiso 1 1 d . . .
H23A H 0.2365 1.6801 -0.0577 0.113 Uiso 1 1 calc R . .
C24 C 0.1621(13) 1.7272(12) 0.0077(9) 0.084(6) Uiso 1 1 d . . .
C25 C 0.1393(13) 1.7097(12) 0.0642(9) 0.083(6) Uiso 1 1 d . . .
H25A H 0.1024 1.7476 0.0837 0.099 Uiso 1 1 calc R . .
C26 C 0.1686(12) 1.6372(11) 0.0945(8) 0.074(5) Uiso 1 1 d . . .
C27 C 0.1460(15) 1.6140(13) 0.1572(10) 0.095(6) Uiso 1 1 d . . .
C28 C 0.0921(14) 1.6565(13) 0.1930(9) 0.088(6) Uiso 1 1 d . . .
H28A H 0.0637 1.7074 0.1780 0.105 Uiso 1 1 calc R . .
C29 C 0.0771(17) 1.6276(15) 0.2514(11) 0.112(8) Uiso 1 1 d . . .
C30 C 0.1136(19) 1.5524(17) 0.2709(14) 0.135(9) Uiso 1 1 d . . .
H30A H 0.1048 1.5303 0.3105 0.162 Uiso 1 1 calc R . .
C31 C 0.1642(16) 1.5087(15) 0.2313(11) 0.108(7) Uiso 1 1 d . . .
H31A H 0.1841 1.4553 0.2441 0.129 Uiso 1 1 calc R . .
N32 N 0.1852(12) 1.5372(11) 0.1784(9) 0.104(6) Uiso 1 1 d . . .
C33 C 0.1289(15) 1.8090(13) -0.0277(10) 0.090(6) Uiso 1 1 d . . .
C34 C 0.160(3) 1.870(3) -0.006(2) 0.225(18) Uiso 1 1 d . . .
H34A H 0.2261 1.8596 -0.0088 0.338 Uiso 1 1 calc R . .
H34B H 0.1383 1.8699 0.0348 0.338 Uiso 1 1 calc R . .
H34C H 0.1368 1.9195 -0.0294 0.338 Uiso 1 1 calc R . .
C35 C 0.040(3) 1.824(3) -0.0262(19) 0.223(18) Uiso 1 1 d . . .
H35A H 0.0190 1.7829 -0.0394 0.335 Uiso 1 1 calc R . .
H35B H 0.0187 1.8727 -0.0519 0.335 Uiso 1 1 calc R . .
H35C H 0.0153 1.8277 0.0136 0.335 Uiso 1 1 calc R . .
C36 C 0.153(3) 1.821(2) -0.0888(18) 0.211(16) Uiso 1 1 d . . .
H36A H 0.2185 1.8110 -0.0952 0.317 Uiso 1 1 calc R . .
H36B H 0.1274 1.8734 -0.1061 0.317 Uiso 1 1 calc R . .
H36C H 0.1288 1.7852 -0.1068 0.317 Uiso 1 1 calc R . .
C37 C 0.0180(16) 1.6817(14) 0.2925(11) 0.105(7) Uiso 1 1 d . . .
C38 C -0.0705(17) 1.7131(15) 0.2690(12) 0.128(9) Uiso 1 1 d . . .
H38A H -0.1070 1.7470 0.2942 0.192 Uiso 1 1 calc R . .
H38B H -0.1008 1.6712 0.2674 0.192 Uiso 1 1 calc R . .
H38C H -0.0630 1.7422 0.2298 0.192 Uiso 1 1 calc R . .
C39 C 0.004(2) 1.635(2) 0.3527(15) 0.173(13) Uiso 1 1 d . . .
H39A H -0.0315 1.6682 0.3785 0.259 Uiso 1 1 calc R . .
H39B H 0.0629 1.6117 0.3686 0.259 Uiso 1 1 calc R . .
H39C H -0.0275 1.5942 0.3497 0.259 Uiso 1 1 calc R . .
C40 C 0.0686(19) 1.7468(16) 0.2936(13) 0.142(10) Uiso 1 1 d . . .
H40A H 0.0343 1.7814 0.3191 0.213 Uiso 1 1 calc R . .
H40B H 0.0753 1.7754 0.2542 0.213 Uiso 1 1 calc R . .
H40C H 0.1282 1.7247 0.3084 0.213 Uiso 1 1 calc R . .
N41 N 0.5491(13) 0.7657(12) 0.4502(9) 0.111(6) Uiso 1 1 d . . .
C42 C 0.4886(18) 0.8160(17) 0.4747(13) 0.127(9) Uiso 1 1 d . . .
H42A H 0.4678 0.8658 0.4534 0.153 Uiso 1 1 calc R . .
C43 C 0.454(2) 0.7953(19) 0.5339(14) 0.149(10) Uiso 1 1 d . . .
H43A H 0.4144 0.8335 0.5520 0.179 Uiso 1 1 calc R . .
C44 C 0.4759(15) 0.7212(13) 0.5654(10) 0.097(7) Uiso 1 1 d . . .
C45 C 0.5534(19) 0.6708(17) 0.5412(13) 0.132(9) Uiso 1 1 d . . .
H45A H 0.5842 0.6254 0.5639 0.159 Uiso 1 1 calc R . .
C46 C 0.5804(17) 0.6946(15) 0.4803(12) 0.115(8) Uiso 1 1 d . . .
C47 C 0.6515(15) 0.6423(14) 0.4496(10) 0.099(7) Uiso 1 1 d . . .
C48 C 0.6996(17) 0.5714(15) 0.4739(12) 0.117(8) Uiso 1 1 d . . .
H48A H 0.6896 0.5505 0.5137 0.140 Uiso 1 1 calc R . .
C49 C 0.7602(18) 0.5341(15) 0.4394(12) 0.114(8) Uiso 1 1 d . . .
C50 C 0.784(2) 0.5654(17) 0.3853(13) 0.133(9) Uiso 1 1 d . . .
H50A H 0.8322 0.5401 0.3628 0.160 Uiso 1 1 calc R . .
C51 C 0.7319(17) 0.6393(15) 0.3631(12) 0.111(8) Uiso 1 1 d . . .
H51A H 0.7441 0.6616 0.3239 0.133 Uiso 1 1 calc R . .
N52 N 0.6691(13) 0.6772(11) 0.3943(9) 0.106(6) Uiso 1 1 d . . .
C53 C 0.444(2) 0.699(2) 0.6302(15) 0.166(12) Uiso 1 1 d D . .
C54 C 0.524(2) 0.6393(18) 0.6639(15) 0.175(13) Uiso 1 1 d D . .
H54A H 0.5020 0.6204 0.7035 0.262 Uiso 1 1 calc R . .
H54B H 0.5741 0.6649 0.6657 0.262 Uiso 1 1 calc R . .
H54C H 0.5456 0.5961 0.6431 0.262 Uiso 1 1 calc R . .
C55 C 0.374(3) 0.668(3) 0.625(2) 0.25(2) Uiso 1 1 d D . .
H55A H 0.3493 0.6488 0.6641 0.380 Uiso 1 1 calc R . .
H55B H 0.3931 0.6259 0.6033 0.380 Uiso 1 1 calc R . .
H55C H 0.3272 0.7073 0.6047 0.380 Uiso 1 1 calc R . .
C56 C 0.438(3) 0.778(2) 0.658(2) 0.30(3) Uiso 1 1 d D . .
H56A H 0.4134 0.7708 0.6980 0.447 Uiso 1 1 calc R . .
H56B H 0.3988 0.8211 0.6346 0.447 Uiso 1 1 calc R . .
H56C H 0.4984 0.7894 0.6562 0.447 Uiso 1 1 calc R . .
C57 C 0.833(3) 0.458(2) 0.4684(17) 0.193(15) Uiso 1 1 d D . .
C58 C 0.864(4) 0.409(3) 0.424(2) 0.32(3) Uiso 1 1 d D . .
H58A H 0.8987 0.3593 0.4424 0.481 Uiso 1 1 calc R . .
H58B H 0.9029 0.4335 0.3938 0.481 Uiso 1 1 calc R . .
H58C H 0.8124 0.4004 0.4064 0.481 Uiso 1 1 calc R . .
C59 C 0.762(3) 0.428(3) 0.512(2) 0.31(3) Uiso 1 1 d D . .
H59A H 0.7163 0.4155 0.4906 0.459 Uiso 1 1 calc R . .
H59B H 0.7330 0.4675 0.5349 0.459 Uiso 1 1 calc R . .
H59C H 0.7906 0.3822 0.5375 0.459 Uiso 1 1 calc R . .
C60 C 0.909(3) 0.463(3) 0.495(2) 0.26(2) Uiso 1 1 d D . .
H60A H 0.9414 0.4108 0.5097 0.397 Uiso 1 1 calc R . .
H60B H 0.8916 0.4916 0.5265 0.397 Uiso 1 1 calc R . .
H60C H 0.9489 0.4883 0.4657 0.397 Uiso 1 1 calc R . .
N101 N 0.7152(10) 1.1017(9) -0.1585(7) 0.076(4) Uiso 1 1 d . . .
C102 C 0.7443(16) 1.1636(13) -0.1532(10) 0.096(7) Uiso 1 1 d . . .
H10B H 0.8043 1.1688 -0.1659 0.116 Uiso 1 1 calc R . .
C103 C 0.6841(15) 1.2223(14) -0.1282(10) 0.101(7) Uiso 1 1 d . . .
H10C H 0.7025 1.2684 -0.1260 0.122 Uiso 1 1 calc R . .
C104 C 0.6017(16) 1.2123(14) -0.1079(11) 0.103(7) Uiso 1 1 d . . .
C105 C 0.5685(18) 1.1572(15) -0.1142(11) 0.111(8) Uiso 1 1 d . . .
H10D H 0.5075 1.1546 -0.1029 0.133 Uiso 1 1 calc R . .
C106 C 0.6292(15) 1.0981(13) -0.1398(10) 0.097(7) Uiso 1 1 d . . .
H10E H 0.6075 1.0542 -0.1438 0.117 Uiso 1 1 calc R . .
N107 N 0.523(2) 1.267(2) -0.0722(14) 0.186(12) Uiso 1 1 d . . .
H10F H 0.4673 1.2593 -0.0665 0.223 Uiso 1 1 calc R . .
C108 C 0.546(3) 1.316(3) -0.055(2) 0.199(16) Uiso 1 1 d . . .
O109 O 0.6107(15) 1.3445(12) -0.0711(9) 0.152(7) Uiso 1 1 d . . .
C110 C 0.455(2) 1.3525(18) -0.0195(14) 0.140(10) Uiso 1 1 d . . .
C111 C 0.491(2) 1.4041(19) 0.0082(15) 0.157(11) Uiso 1 1 d . . .
H11B H 0.5487 1.4160 -0.0022 0.189 Uiso 1 1 calc R . .
C112 C 0.432(2) 1.4348(17) 0.0519(13) 0.137(9) Uiso 1 1 d . . .
H11C H 0.4538 1.4594 0.0782 0.164 Uiso 1 1 calc R . .
N113 N 0.3410(13) 1.4292(11) 0.0570(9) 0.105(6) Uiso 1 1 d . . .
C114 C 0.3112(19) 1.3853(15) 0.0269(12) 0.123(8) Uiso 1 1 d . . .
H11D H 0.2499 1.3806 0.0309 0.148 Uiso 1 1 calc R . .
C115 C 0.373(2) 1.3467(16) -0.0105(12) 0.129(9) Uiso 1 1 d . . .
H11E H 0.3521 1.3136 -0.0307 0.155 Uiso 1 1 calc R . .
N121 N 0.2951(15) 1.3798(12) 0.1685(9) 0.116(6) Uiso 1 1 d . . .
C122 C 0.237(2) 1.3356(17) 0.1805(13) 0.141(10) Uiso 1 1 d . . .
H12A H 0.1760 1.3533 0.1713 0.169 Uiso 1 1 calc R . .
C123 C 0.274(2) 1.2470(19) 0.2126(14) 0.154(11) Uiso 1 1 d . . .
H12B H 0.2396 1.2084 0.2170 0.185 Uiso 1 1 calc R . .
C124 C 0.359(2) 1.2330(19) 0.2323(14) 0.146(10) Uiso 1 1 d . . .
C125 C 0.411(3) 1.288(2) 0.2159(17) 0.181(13) Uiso 1 1 d . . .
H12C H 0.4714 1.2768 0.2266 0.217 Uiso 1 1 calc R . .
C126 C 0.373(3) 1.361(2) 0.1825(16) 0.177(13) Uiso 1 1 d . . .
H12D H 0.4116 1.3970 0.1706 0.212 Uiso 1 1 calc R . .
N127 N 0.410(2) 1.149(2) 0.2568(14) 0.189(12) Uiso 1 1 d . . .
H12E H 0.4683 1.1382 0.2603 0.227 Uiso 1 1 calc R . .
C128 C 0.369(4) 1.107(3) 0.269(2) 0.212(18) Uiso 1 1 d . . .
O129 O 0.2870(12) 1.1050(10) 0.2511(8) 0.128(5) Uiso 1 1 d . . .
C130 C 0.428(2) 1.0319(18) 0.3009(13) 0.130(9) Uiso 1 1 d . . .
C131 C 0.493(2) 1.0265(19) 0.3368(14) 0.148(10) Uiso 1 1 d . . .
H13A H 0.5075 1.0692 0.3490 0.178 Uiso 1 1 calc R . .
C132 C 0.5395(19) 0.9469(17) 0.3551(13) 0.136(9) Uiso 1 1 d . . .
H13B H 0.5900 0.9394 0.3777 0.164 Uiso 1 1 calc R . .
N133 N 0.5186(12) 0.8859(11) 0.3436(8) 0.094(5) Uiso 1 1 d . . .
C134 C 0.4553(16) 0.8953(14) 0.3111(10) 0.105(7) Uiso 1 1 d . . .
H13C H 0.4377 0.8513 0.3033 0.125 Uiso 1 1 calc R . .
C135 C 0.4086(16) 0.9689(14) 0.2854(11) 0.109(7) Uiso 1 1 d . . .
H13D H 0.3649 0.9738 0.2580 0.131 Uiso 1 1 calc R . .
N141 N 0.6443(11) 0.7900(10) 0.2842(7) 0.085(5) Uiso 1 1 d . . .
C142 C 0.6209(16) 0.7483(15) 0.2507(12) 0.114(8) Uiso 1 1 d . . .
H14D H 0.5876 0.7108 0.2691 0.137 Uiso 1 1 calc R . .
C143 C 0.6398(16) 0.7533(14) 0.1906(11) 0.111(8) Uiso 1 1 d . . .
H14E H 0.6237 0.7190 0.1693 0.133 Uiso 1 1 calc R . .
C144 C 0.6837(18) 0.8118(16) 0.1642(12) 0.120(8) Uiso 1 1 d . . .
C145 C 0.7067(15) 0.8554(14) 0.1960(11) 0.107(7) Uiso 1 1 d . . .
H14F H 0.7361 0.8956 0.1776 0.128 Uiso 1 1 calc R . .
C146 C 0.6888(16) 0.8446(15) 0.2584(11) 0.114(8) Uiso 1 1 d . . .
H14G H 0.7083 0.8758 0.2808 0.137 Uiso 1 1 calc R . .
C147 C 0.6912(19) 0.8235(16) 0.0918(12) 0.118(8) Uiso 1 1 d . . .
O148 O 0.6391(9) 0.7958(7) 0.0692(6) 0.085(4) Uiso 1 1 d . . .
N149 N 0.7474(15) 0.8611(13) 0.0715(10) 0.129(7) Uiso 1 1 d . . .
H14H H 0.7828 0.8714 0.0950 0.155 Uiso 1 1 calc R . .
C150 C 0.7578(14) 0.8893(12) 0.0099(10) 0.089(6) Uiso 1 1 d . . .
C151 C 0.7117(14) 0.8718(12) -0.0309(9) 0.091(6) Uiso 1 1 d . . .
H15D H 0.6696 0.8390 -0.0209 0.110 Uiso 1 1 calc R . .
C152 C 0.7307(15) 0.9059(13) -0.0896(11) 0.106(7) Uiso 1 1 d . . .
H15E H 0.7048 0.8925 -0.1204 0.128 Uiso 1 1 calc R . .
N153 N 0.7840(10) 0.9558(9) -0.1014(7) 0.073(4) Uiso 1 1 d . . .
C154 C 0.8249(14) 0.9691(12) -0.0593(9) 0.092(6) Uiso 1 1 d . . .
H15F H 0.8627 1.0056 -0.0680 0.110 Uiso 1 1 calc R . .
C155 C 0.8159(15) 0.9332(13) -0.0041(10) 0.102(7) Uiso 1 1 d . . .
H15G H 0.8520 0.9400 0.0245 0.122 Uiso 1 1 calc R . .
F201 F 0.971(2) 0.993(2) 0.2156(15) 0.43(3) Uani 1 1 d D . .
F202 F 0.8342(15) 0.9996(11) 0.1832(9) 0.207(9) Uani 1 1 d D . .
F203 F 0.8905(12) 0.9053(9) 0.2430(6) 0.146(6) Uani 1 1 d D . .
C204 C 0.9207(17) 0.9669(19) 0.2069(12) 0.25(3) Uani 1 1 d D . .
S205 S 0.9631(4) 0.9131(3) 0.1393(3) 0.0899(17) Uani 1 1 d D . .
O206 O 0.8942(12) 0.8782(15) 0.1280(8) 0.197(12) Uani 1 1 d D . .
O207 O 0.9809(15) 0.9767(11) 0.0960(11) 0.214(13) Uani 1 1 d D . .
O208 O 1.0402(12) 0.8563(11) 0.1600(7) 0.175(9) Uani 1 1 d D . .
F301 F 1.264(3) 1.114(2) -0.406(3) 0.65(7) Uani 1 1 d D . .
F302 F 1.119(3) 1.101(3) -0.3695(13) 0.46(4) Uani 1 1 d D . .
F303 F 1.163(2) 1.0901(19) -0.4542(12) 0.322(18) Uani 1 1 d D . .
C304 C 1.202(2) 1.100(2) -0.4051(16) 0.29(4) Uani 1 1 d D . .
S305 S 1.2327(13) 0.9863(10) -0.3783(7) 0.266(8) Uani 1 1 d D . .
O306 O 1.302(2) 0.9622(17) -0.4202(11) 0.281(17) Uani 1 1 d D . .
O307 O 1.262(3) 0.988(2) -0.3226(11) 0.45(4) Uani 1 1 d D . .
O308 O 1.148(2) 0.963(3) -0.3779(19) 0.59(8) Uani 1 1 d D . .
F401 F 0.711(2) 0.353(3) -0.2440(19) 0.28(2) Uiso 0.60 1 d PD A 1
F402 F 0.557(3) 0.380(3) -0.2161(17) 0.34(3) Uiso 0.60 1 d PD A 1
F403 F 0.618(3) 0.4532(17) -0.2817(18) 0.28(2) Uiso 0.60 1 d PD A 1
C404 C 0.644(3) 0.381(2) -0.2470(18) 0.32(5) Uiso 0.60 1 d PD A 1
S405 S 0.6027(9) 0.3327(7) -0.3072(6) 0.125(4) Uiso 0.60 1 d PD A 1
O406 O 0.675(2) 0.3362(19) -0.3522(13) 0.168(13) Uiso 0.60 1 d PD A 1
O407 O 0.520(3) 0.387(3) -0.320(3) 1.8(3) Uiso 0.60 1 d PD A 1
O408 O 0.5986(15) 0.2565(10) -0.2767(10) 0.093(7) Uiso 0.60 1 d PD A 1
F401 F 0.717(4) 0.359(4) -0.320(3) 0.26(3) Uiso 0.40 1 d PD B 2
F402 F 0.588(5) 0.408(8) -0.269(6) 0.9(2) Uiso 0.40 1 d PD B 2
F403 F 0.648(7) 0.293(8) -0.248(3) 0.53(8) Uiso 0.40 1 d PD B 2
C404 C 0.661(4) 0.355(4) -0.292(3) 0.36(14) Uiso 0.40 1 d PD B 2
S405 S 0.576(2) 0.3283(17) -0.3409(16) 0.230(15) Uiso 0.40 1 d PD B 2
O406 O 0.493(2) 0.380(2) -0.3315(15) 0.105(12) Uiso 0.40 1 d PD B 2
O407 O 0.624(3) 0.336(3) -0.3962(19) 0.19(2) Uiso 0.40 1 d PD B 2
O408 O 0.573(5) 0.249(2) -0.313(4) 0.76(15) Uiso 0.40 1 d PD B 2
F501 F 0.908(4) 0.608(3) -0.439(3) 0.72(7) Uiso 1 1 d D . .
F502 F 0.799(3) 0.707(3) -0.4817(15) 0.43(3) Uiso 1 1 d D . .
F503 F 0.896(3) 0.728(3) -0.4335(18) 0.41(2) Uiso 1 1 d D . .
C504 C 0.870(3) 0.663(3) -0.4458(19) 0.54(8) Uiso 1 1 d D . .
S505 S 0.7806(15) 0.6643(15) -0.3759(10) 0.355(11) Uiso 1 1 d D . .
O506 O 0.835(3) 0.656(3) -0.3283(17) 0.58(5) Uiso 1 1 d D . .
O507 O 0.743(3) 0.600(2) -0.3837(17) 0.34(2) Uiso 1 1 d D . .
O508 O 0.724(3) 0.7406(19) -0.392(2) 0.44(3) Uiso 1 1 d D . .
F601 F 0.554(3) 1.1666(16) 0.0691(15) 0.36(2) Uiso 1 1 d D . .
F602 F 0.497(2) 1.087(2) 0.0241(13) 0.352(18) Uiso 1 1 d D . .
F603 F 0.6330(16) 1.0672(15) 0.0293(10) 0.251(11) Uiso 1 1 d D . .
C604 C 0.559(2) 1.117(2) 0.0522(14) 0.41(5) Uiso 1 1 d D . .
S605 S 0.5477(7) 1.0404(6) 0.1249(5) 0.175(4) Uiso 1 1 d D . .
O606 O 0.5617(19) 0.9672(13) 0.1069(12) 0.248(13) Uiso 1 1 d D . .
O607 O 0.6216(15) 1.0502(15) 0.1546(11) 0.213(10) Uiso 1 1 d D . .
O608 O 0.4568(11) 1.0684(11) 0.1478(8) 0.156(7) Uiso 1 1 d D . .
F701 F -0.378(5) 1.338(3) 0.162(4) 0.69(7) Uiso 1 1 d D . .
F702 F -0.243(3) 1.377(3) 0.150(3) 0.50(3) Uiso 1 1 d D . .
F703 F -0.338(7) 1.412(4) 0.2156(18) 1.19(14) Uiso 1 1 d D . .
C704 C -0.336(4) 1.373(3) 0.168(2) 0.44(5) Uiso 1 1 d D . .
S705 S -0.375(2) 1.4737(15) 0.1164(13) 0.402(13) Uiso 1 1 d D . .
O706 O -0.456(4) 1.510(4) 0.146(3) 0.71(8) Uiso 1 1 d D . .
O707 O -0.297(4) 1.506(4) 0.118(3) 0.60(6) Uiso 1 1 d D . .
O708 O -0.388(6) 1.451(4) 0.062(2) 0.79(9) Uiso 1 1 d D . .
O801 O 0.6043(17) 1.1308(15) 0.2426(12) 0.210(10) Uiso 1 1 d . . .
O802 O 0.595(3) 1.000(3) -0.4788(19) 0.327(19) Uiso 1 1 d . . .
O803 O 0.668(3) 0.882(3) -0.401(2) 0.44(2) Uiso 1 1 d . . .
C901 C -0.029(7) 1.428(6) -0.004(4) 0.50(6) Uiso 1 1 d D . .
H90A H -0.0454 1.4054 -0.0352 0.750 Uiso 1 1 calc R . .
H90B H -0.0023 1.4726 -0.0213 0.750 Uiso 1 1 calc R . .
H90C H -0.0826 1.4444 0.0206 0.750 Uiso 1 1 calc R . .
C902 C 0.051(6) 1.359(7) 0.038(4) 0.43(5) Uiso 1 1 d D . .
C903 C 0.059(4) 1.422(4) 0.080(3) 0.31(3) Uiso 1 1 d D . .
H90E H 0.1024 1.3981 0.1097 0.462 Uiso 1 1 calc R . .
H90F H -0.0003 1.4391 0.0999 0.462 Uiso 1 1 calc R . .
H90G H 0.0785 1.4668 0.0564 0.462 Uiso 1 1 calc R . .
O904 O 0.113(3) 1.302(3) 0.070(2) 0.298(19) Uiso 1 1 d D . .

loop_
_atom_site_aniso_label
_atom_site_aniso_U_11
_atom_site_aniso_U_22
_atom_site_aniso_U_33
_atom_site_aniso_U_23
_atom_site_aniso_U_13
_atom_site_aniso_U_12
Pt1 0.0672(5) 0.0807(6) 0.0672(5) -0.0236(4) -0.0006(4) -0.0042(4)
Pt2 0.0959(7) 0.0636(6) 0.1169(8) -0.0330(5) -0.0145(5) 0.0064(4)
Pt3 0.1045(7) 0.0802(6) 0.0845(7) -0.0028(5) -0.0146(5) -0.0042(5)
F201 0.28(3) 0.70(8) 0.51(6) -0.49(6) 0.08(4) -0.27(4)
F202 0.23(2) 0.153(16) 0.21(2) -0.020(15) 0.046(18) -0.005(15)
F203 0.190(16) 0.139(13) 0.098(11) -0.053(9) -0.014(10) 0.017(11)
C204 0.07(2) 0.49(9) 0.12(3) 0.09(4) -0.018(19) -0.06(4)
S205 0.074(4) 0.090(4) 0.104(4) -0.015(3) -0.011(3) -0.012(3)
O206 0.123(15) 0.39(4) 0.127(16) -0.11(2) 0.025(12) -0.12(2)
O207 0.18(2) 0.138(18) 0.28(3) 0.00(2) 0.08(2) 0.000(15)
O208 0.182(19) 0.18(2) 0.102(13) -0.015(13) 0.004(12) 0.075(16)
F301 0.43(6) 0.34(5) 1.25(18) -0.24(7) -0.60(10) 0.07(5)
F302 0.41(6) 0.67(10) 0.23(4) -0.15(5) -0.15(4) 0.17(6)
F303 0.25(3) 0.41(5) 0.34(4) -0.18(4) 0.01(3) -0.04(3)
C304 0.17(5) 0.44(11) 0.23(6) -0.20(6) -0.10(4) 0.17(6)
S305 0.282(18) 0.32(2) 0.209(16) -0.123(15) 0.044(14) -0.040(16)
O306 0.37(4) 0.28(4) 0.14(2) -0.05(2) 0.02(3) 0.04(3)
O307 0.70(10) 0.45(7) 0.13(2) -0.15(3) -0.17(4) 0.16(6)
O308 0.40(7) 1.06(18) 0.38(7) 0.17(9) -0.12(6) -0.52(10)

loop_
_atom_type_symbol
_atom_type_description
_atom_type_scat_dispersion_real
_atom_type_scat_dispersion_imag
_atom_type_scat_source
C C 0.0033 0.0016 'International Tables Vol C Tables 4.2.6.8 and 6.1.1.4'
H H 0.0000 0.0000 'International Tables Vol C Tables 4.2.6.8 and 6.1.1.4'
N N 0.0061 0.0033 'International Tables Vol C Tables 4.2.6.8 and 6.1.1.4'
O O 0.0106 0.0060 'International Tables Vol C Tables 4.2.6.8 and 6.1.1.4'
F F 0.0171 0.0103 'International Tables Vol C Tables 4.2.6.8 and 6.1.1.4'
S S 0.1246 0.1234 'International Tables Vol C Tables 4.2.6.8 and 6.1.1.4'
Pt Pt -1.7033 8.3905 'International Tables Vol C Tables 4.2.6.8 and 6.1.1.4'

loop_
_geom_angle_atom_site_label_1
_geom_angle_atom_site_label_2
_geom_angle_atom_site_label_3
_geom_angle
_geom_angle_site_symmetry_1
_geom_angle_site_symmetry_3
_geom_angle_publ_flag
N1 Pt1 N12 79.9(6) . . ?
N1 Pt1 N101 176.0(6) . . ?
N12 Pt1 N101 97.5(6) . . ?
N1 Pt1 N153 96.6(6) . . ?
N12 Pt1 N153 176.4(6) . . ?
N101 Pt1 N153 86.0(6) . . ?
N121 Pt2 N21 176.9(8) . . ?
N121 Pt2 N32 98.8(8) . . ?
N21 Pt2 N32 80.8(7) . . ?
N121 Pt2 N113 83.5(8) . . ?
N21 Pt2 N113 97.0(7) . . ?
N32 Pt2 N113 177.0(8) . . ?
N41 Pt3 N52 81.3(9) . . ?
N41 Pt3 N141 176.9(8) . . ?
N52 Pt3 N141 96.2(8) . . ?
N41 Pt3 N133 96.5(8) . . ?
N52 Pt3 N133 177.8(7) . . ?
N141 Pt3 N133 85.9(7) . . ?
C6 N1 C2 117.3(18) . . ?
C6 N1 Pt1 116.9(13) . . ?
C2 N1 Pt1 125.8(14) . . ?
C3 C2 N1 124(2) . . ?
C2 C3 C4 120(2) . . ?
C3 C4 C5 114(3) . . ?
C3 C4 C13 118(3) . . ?
C5 C4 C13 127(3) . . ?
C6 C5 C4 123(3) . . ?
N1 C6 C5 122(2) . . ?
N1 C6 C7 116.3(19) . . ?
C5 C6 C7 122(2) . . ?
C8 C7 N12 121(2) . . ?
C8 C7 C6 128(2) . . ?
N12 C7 C6 111.4(17) . . ?
C7 C8 C9 120(2) . . ?
C10 C9 C8 116(2) . . ?
C10 C9 C17 122(2) . . ?
C8 C9 C17 121(2) . . ?
C11 C10 C9 122(2) . . ?
C10 C11 N12 122(2) . . ?
C11 N12 C7 118.5(16) . . ?
C11 N12 Pt1 126.0(13) . . ?
C7 N12 Pt1 115.4(12) . . ?
C15 C13 C16 128(4) . . ?
C15 C13 C4 106(4) . . ?
C16 C13 C4 94(3) . . ?
C15 C13 C14 114(3) . . ?
C16 C13 C14 106(3) . . ?
C4 C13 C14 104(3) . . ?
C20 C17 C18 107(2) . . ?
C20 C17 C9 110(2) . . ?
C18 C17 C9 106(2) . . ?
C20 C17 C19 116(3) . . ?
C18 C17 C19 107(2) . . ?
C9 C17 C19 110(2) . . ?
C22 N21 C26 116.5(17) . . ?
C22 N21 Pt2 126.6(15) . . ?
C26 N21 Pt2 116.9(13) . . ?
N21 C22 C23 124(2) . . ?
C22 C23 C24 120(2) . . ?
C25 C24 C23 117(2) . . ?
C25 C24 C33 122(2) . . ?
C23 C24 C33 121.8(19) . . ?
C24 C25 C26 121(2) . . ?
N21 C26 C25 121.7(18) . . ?
N21 C26 C27 114.8(17) . . ?
C25 C26 C27 123(2) . . ?
C28 C27 N32 120(2) . . ?
C28 C27 C26 127(2) . . ?
N32 C27 C26 113(2) . . ?
C27 C28 C29 122(2) . . ?
C30 C29 C28 118(3) . . ?
C30 C29 C37 123(2) . . ?
C28 C29 C37 119(2) . . ?
C29 C30 C31 119(3) . . ?
N32 C31 C30 123(3) . . ?
C31 N32 C27 118(2) . . ?
C31 N32 Pt2 126.8(18) . . ?
C27 N32 Pt2 114.8(15) . . ?
C35 C33 C36 102(3) . . ?
C35 C33 C34 110(3) . . ?
C36 C33 C34 105(3) . . ?
C35 C33 C24 109(2) . . ?
C36 C33 C24 117(2) . . ?
C34 C33 C24 113(2) . . ?
C38 C37 C39 108(2) . . ?
C38 C37 C40 111(2) . . ?
C39 C37 C40 113(2) . . ?
C38 C37 C29 109(2) . . ?
C39 C37 C29 109(2) . . ?
C40 C37 C29 107(2) . . ?
C42 N41 C46 121(2) . . ?
C42 N41 Pt3 125.5(19) . . ?
C46 N41 Pt3 113.7(18) . . ?
N41 C42 C43 120(3) . . ?
C44 C43 C42 122(3) . . ?
C43 C44 C45 116(2) . . ?
C43 C44 C53 123(3) . . ?
C45 C44 C53 118(2) . . ?
C46 C45 C44 116(2) . . ?
N41 C46 C45 123(3) . . ?
N41 C46 C47 117(2) . . ?
C45 C46 C47 120(2) . . ?
N52 C47 C48 123(2) . . ?
N52 C47 C46 110(2) . . ?
C48 C47 C46 126(2) . . ?
C49 C48 C47 117(3) . . ?
C50 C49 C48 123(3) . . ?
C50 C49 C57 115(3) . . ?
C48 C49 C57 119(3) . . ?
C49 C50 C51 116(3) . . ?
N52 C51 C50 123(3) . . ?
C51 N52 C47 117(2) . . ?
C51 N52 Pt3 125.6(18) . . ?
C47 N52 Pt3 117.5(17) . . ?
C55 C53 C54 113(3) . . ?
C55 C53 C44 101(3) . . ?
C54 C53 C44 109(3) . . ?
C55 C53 C56 125(3) . . ?
C54 C53 C56 103(3) . . ?
C44 C53 C56 104(3) . . ?
C59 C57 C60 113(3) . . ?
C59 C57 C58 112(3) . . ?
C60 C57 C58 106(3) . . ?
C59 C57 C49 93(3) . . ?
C60 C57 C49 124(3) . . ?
C58 C57 C49 108(4) . . ?
C102 N101 C106 117.6(19) . . ?
C102 N101 Pt1 121.7(14) . . ?
C106 N101 Pt1 120.3(14) . . ?
N101 C102 C103 119(2) . . ?
C104 C103 C102 120(2) . . ?
C105 C104 C103 124(3) . . ?
C105 C104 N107 106(2) . . ?
C103 C104 N107 130(2) . . ?
C104 C105 C106 115(2) . . ?
N101 C106 C105 124(2) . . ?
C108 N107 C104 116(4) . . ?
O109 C108 N107 129(5) . . ?
O109 C108 C110 127(4) . . ?
N107 C108 C110 102(4) . . ?
C115 C110 C111 121(3) . . ?
C115 C110 C108 139(4) . . ?
C111 C110 C108 99(3) . . ?
C112 C111 C110 114(3) . . ?
C111 C112 N113 121(3) . . ?
C114 N113 C112 121(2) . . ?
C114 N113 Pt2 121.9(18) . . ?
C112 N113 Pt2 116.7(19) . . ?
N113 C114 C115 118(3) . . ?
C110 C115 C114 124(3) . . ?
C126 N121 C122 124(3) . . ?
C126 N121 Pt2 116(2) . . ?
C122 N121 Pt2 119(2) . . ?
N121 C122 C123 117(3) . . ?
C124 C123 C122 115(3) . . ?
C125 C124 C123 119(3) . . ?
C125 C124 N127 116(3) . . ?
C123 C124 N127 122(3) . . ?
C124 C125 C126 120(4) . . ?
N121 C126 C125 124(4) . . ?
C128 N127 C124 116(4) . . ?
N127 C128 O129 131(5) . . ?
N127 C128 C130 108(5) . . ?
O129 C128 C130 120(4) . . ?
C131 C130 C135 122(3) . . ?
C131 C130 C128 127(3) . . ?
C135 C130 C128 111(3) . . ?
C130 C131 C132 112(3) . . ?
N133 C132 C131 127(3) . . ?
C134 N133 C132 117(2) . . ?
C134 N133 Pt3 121.0(18) . . ?
C132 N133 Pt3 121.2(19) . . ?
N133 C134 C135 123(2) . . ?
C130 C135 C134 118(3) . . ?
C142 N141 C146 117(2) . . ?
C142 N141 Pt3 119.3(15) . . ?
C146 N141 Pt3 123.0(16) . . ?
N141 C142 C143 127(2) . . ?
C144 C143 C142 115(3) . . ?
C145 C144 C143 119(3) . . ?
C145 C144 C147 127(2) . . ?
C143 C144 C147 113(2) . . ?
C144 C145 C146 122(2) . . ?
N141 C146 C145 119(2) . . ?
O148 C147 N149 132(3) . . ?
O148 C147 C144 117(2) . . ?
N149 C147 C144 111(3) . . ?
C147 N149 C150 122(2) . . ?
C155 C150 C151 122(2) . . ?
C155 C150 N149 114(2) . . ?
C151 C150 N149 124(2) . . ?
C150 C151 C152 116(2) . . ?
N153 C152 C151 121(2) . . ?
C154 N153 C152 119.0(18) . . ?
C154 N153 Pt1 122.2(13) . . ?
C152 N153 Pt1 118.7(15) . . ?
N153 C154 C155 123(2) . . ?
C150 C155 C154 120(2) . . ?
F201 C204 F203 126(3) . . ?
F201 C204 F202 131(4) . . ?
F203 C204 F202 94.1(18) . . ?
F201 C204 S205 109(2) . . ?
F203 C204 S205 96(2) . . ?
F202 C204 S205 91.9(18) . . ?
O206 S205 O208 111.0(14) . . ?
O206 S205 O207 115.8(14) . . ?
O208 S205 O207 116.7(12) . . ?
O206 S205 C204 108.3(11) . . ?
O208 S205 C204 103.4(10) . . ?
O207 S205 C204 99.9(12) . . ?
F301 C304 F303 124(3) . . ?
F301 C304 F302 141(4) . . ?
F303 C304 F302 93(2) . . ?
F301 C304 S305 101(3) . . ?
F303 C304 S305 91(2) . . ?
F302 C304 S305 88(2) . . ?
O306 S305 O308 118(2) . . ?
O306 S305 O307 116(2) . . ?
O308 S305 O307 116(2) . . ?
O306 S305 C304 102.6(15) . . ?
O308 S305 C304 103.5(18) . . ?
O307 S305 C304 97.1(16) . . ?
F401 C404 F403 123(3) . . ?
F401 C404 F402 140(4) . . ?
F403 C404 F402 95(2) . . ?
F401 C404 S405 102(3) . . ?
F403 C404 S405 89(2) . . ?
F402 C404 S405 88(2) . . ?
O408 S405 O407 119(2) . . ?
O408 S405 O406 114.6(16) . . ?
O407 S405 O406 115(2) . . ?
O408 S405 C404 103.0(14) . . ?
O407 S405 C404 98(2) . . ?
O406 S405 C404 101.5(15) . . ?
F401 C404 F403 128(4) . . ?
F401 C404 F402 136(4) . . ?
F403 C404 F402 94(3) . . ?
F401 C404 S405 103(3) . . ?
F403 C404 S405 90(3) . . ?
F402 C404 S405 89(2) . . ?
O406 S405 O407 120(2) . . ?
O406 S405 O408 113(2) . . ?
O407 S405 O408 115(2) . . ?
O406 S405 C404 104.1(18) . . ?
O407 S405 C404 100.1(19) . . ?
O408 S405 C404 101(2) . . ?
F501 C504 F503 126(4) . . ?
F501 C504 F502 138(4) . . ?
F503 C504 F502 94(2) . . ?
F501 C504 S505 104(3) . . ?
F503 C504 S505 90(2) . . ?
F502 C504 S505 89(2) . . ?
O506 S505 O508 116(2) . . ?
O506 S505 O507 119(2) . . ?
O508 S505 O507 116(2) . . ?
O506 S505 C504 104.0(19) . . ?
O508 S505 C504 99.7(17) . . ?
O507 S505 C504 96.8(17) . . ?
F601 C604 F603 132(4) . . ?
F601 C604 F602 134(4) . . ?
F603 C604 F602 91(2) . . ?
F601 C604 S605 101(3) . . ?
F603 C604 S605 92(2) . . ?
F602 C604 S605 91(2) . . ?
O606 S605 O607 113.6(16) . . ?
O606 S605 O608 115.0(14) . . ?
O607 S605 O608 117.7(15) . . ?
O606 S605 C604 106.2(14) . . ?
O607 S605 C604 99.3(13) . . ?
O608 S605 C604 102.1(12) . . ?
F701 C704 F703 129(4) . . ?
F701 C704 F702 132(4) . . ?
F703 C704 F702 94(3) . . ?
F701 C704 S705 107(3) . . ?
F703 C704 S705 90(3) . . ?
F702 C704 S705 89(2) . . ?
O708 S705 O706 116(2) . . ?
O708 S705 O707 116(2) . . ?
O706 S705 O707 115(2) . . ?
O708 S705 C704 102.7(19) . . ?
O706 S705 C704 105(2) . . ?
O707 S705 C704 98.6(18) . . ?
O904 C902 C903 92(8) . . ?
O904 C902 C901 177(10) . . ?
C903 C902 C901 92(8) . . ?

loop_
_geom_bond_atom_site_label_1
_geom_bond_atom_site_label_2
_geom_bond_distance
_geom_bond_site_symmetry_2
_geom_bond_publ_flag
Pt1 N1 1.986(16) . ?
Pt1 N12 2.018(14) . ?
Pt1 N101 2.022(16) . ?
Pt1 N153 2.033(15) . ?
Pt2 N121 1.98(2) . ?
Pt2 N21 1.991(15) . ?
Pt2 N32 2.00(2) . ?
Pt2 N113 2.04(2) . ?
Pt3 N41 1.98(2) . ?
Pt3 N52 1.988(19) . ?
Pt3 N141 2.013(16) . ?
Pt3 N133 2.029(18) . ?
N1 C6 1.30(2) . ?
N1 C2 1.36(2) . ?
C2 C3 1.34(3) . ?
C3 C4 1.36(3) . ?
C4 C5 1.45(4) . ?
C4 C13 1.70(5) . ?
C5 C6 1.30(3) . ?
C6 C7 1.49(3) . ?
C7 C8 1.33(3) . ?
C7 N12 1.38(2) . ?
C8 C9 1.44(3) . ?
C9 C10 1.36(3) . ?
C9 C17 1.60(3) . ?
C10 C11 1.35(3) . ?
C11 N12 1.35(2) . ?
C13 C15 1.34(4) . ?
C13 C16 1.65(4) . ?
C13 C14 1.62(3) . ?
C17 C20 1.39(3) . ?
C17 C18 1.48(3) . ?
C17 C19 1.55(3) . ?
N21 C22 1.31(2) . ?
N21 C26 1.34(2) . ?
C22 C23 1.33(3) . ?
C23 C24 1.38(3) . ?
C24 C25 1.33(3) . ?
C24 C33 1.56(3) . ?
C25 C26 1.38(2) . ?
C26 C27 1.48(3) . ?
C27 C28 1.34(3) . ?
C27 N32 1.41(3) . ?
C28 C29 1.39(3) . ?
C29 C30 1.37(3) . ?
C29 C37 1.58(3) . ?
C30 C31 1.40(4) . ?
C31 N32 1.29(3) . ?
C33 C35 1.33(4) . ?
C33 C36 1.43(4) . ?
C33 C34 1.48(4) . ?
C37 C38 1.47(3) . ?
C37 C39 1.53(4) . ?
C37 C40 1.55(3) . ?
N41 C42 1.32(3) . ?
N41 C46 1.36(3) . ?
C42 C43 1.45(4) . ?
C43 C44 1.40(3) . ?
C44 C45 1.47(3) . ?
C44 C53 1.55(4) . ?
C45 C46 1.46(3) . ?
C46 C47 1.50(3) . ?
C47 N52 1.36(3) . ?
C47 C48 1.39(3) . ?
C48 C49 1.33(3) . ?
C49 C50 1.34(3) . ?
C49 C57 1.65(4) . ?
C50 C51 1.44(3) . ?
C51 N52 1.30(3) . ?
C53 C55 1.34(4) . ?
C53 C54 1.61(3) . ?
C53 C56 1.66(4) . ?
C57 C59 1.52(3) . ?
C57 C60 1.39(3) . ?
C57 C58 1.48(3) . ?
N101 C102 1.32(2) . ?
N101 C106 1.35(2) . ?
C102 C103 1.42(3) . ?
C103 C104 1.34(3) . ?
C104 C105 1.25(3) . ?
C104 N107 1.65(4) . ?
C105 C106 1.44(3) . ?
N107 C108 1.18(5) . ?
C108 O109 1.21(4) . ?
C108 C110 1.62(5) . ?
C110 C115 1.27(3) . ?
C110 C111 1.46(4) . ?
C111 C112 1.41(4) . ?
C112 N113 1.40(3) . ?
N113 C114 1.33(3) . ?
C114 C115 1.39(4) . ?
N121 C126 1.23(4) . ?
N121 C122 1.29(3) . ?
C122 C123 1.64(4) . ?
C123 C124 1.36(4) . ?
C124 C125 1.38(4) . ?
C124 N127 1.58(4) . ?
C125 C126 1.45(4) . ?
N127 C128 1.07(5) . ?
C128 O129 1.36(5) . ?
C128 C130 1.57(5) . ?
C130 C131 1.34(4) . ?
C130 C135 1.36(3) . ?
C131 C132 1.47(4) . ?
C132 N133 1.30(3) . ?
N133 C134 1.25(3) . ?
C134 C135 1.42(3) . ?
N141 C142 1.31(3) . ?
N141 C146 1.34(3) . ?
C142 C143 1.40(3) . ?
C143 C144 1.39(3) . ?
C144 C145 1.31(3) . ?
C144 C147 1.67(4) . ?
C145 C146 1.45(3) . ?
C147 O148 1.23(3) . ?
C147 N149 1.21(3) . ?
N149 C150 1.44(3) . ?
C150 C155 1.29(3) . ?
C150 C151 1.36(3) . ?
C151 C152 1.43(3) . ?
C152 N153 1.32(2) . ?
N153 C154 1.30(2) . ?
C154 C155 1.34(3) . ?
F201 C204 1.03(3) . ?
F202 C204 1.44(2) . ?
F203 C204 1.40(3) . ?
C204 S205 2.00(3) . ?
S205 O206 1.406(15) . ?
S205 O208 1.444(14) . ?
S205 O207 1.441(16) . ?
F301 C304 1.03(3) . ?
F302 C304 1.44(3) . ?
F303 C304 1.40(3) . ?
C304 S305 2.01(4) . ?
S305 O306 1.425(18) . ?
S305 O308 1.449(17) . ?
S305 O307 1.431(18) . ?
F401 C404 1.04(3) . ?
F402 C404 1.45(3) . ?
F403 C404 1.41(3) . ?
C404 S405 2.01(4) . ?
S405 O408 1.442(15) . ?
S405 O407 1.44(2) . ?
S405 O406 1.453(18) . ?
F401 C404 1.03(3) . ?
F402 C404 1.44(3) . ?
F403 C404 1.42(3) . ?
C404 S405 2.01(4) . ?
S405 O406 1.421(19) . ?
S405 O407 1.43(2) . ?
S405 O408 1.468(18) . ?
F501 C504 1.03(3) . ?
F502 C504 1.44(3) . ?
F503 C504 1.41(3) . ?
C504 S505 2.02(4) . ?
S505 O506 1.420(19) . ?
S505 O508 1.467(18) . ?
S505 O507 1.445(19) . ?
F601 C604 1.04(3) . ?
F602 C604 1.44(3) . ?
F603 C604 1.42(3) . ?
C604 S605 2.01(4) . ?
S605 O606 1.435(18) . ?
S605 O607 1.442(17) . ?
S605 O608 1.455(14) . ?
F701 C704 1.04(3) . ?
F702 C704 1.45(3) . ?
F703 C704 1.41(3) . ?
C704 S705 2.00(4) . ?
S705 O708 1.450(18) . ?
S705 O706 1.44(2) . ?
S705 O707 1.45(2) . ?
C901 C902 1.77(12) . ?
C902 O904 1.39(12) . ?
C902 C903 1.68(11) . ?
